data_7226178
loop_
_publ_author_name
'Jiang, Bo'
'Fu, Rong'
'Qiu, Jiang-Kai'
'Yu, Yan'
'Wang, Shu-Liang'
'Tu, Shu-Jiang'

_publ_section_title
;
 A new [4 + 1]/[4 + 2]bicycliaztion strategy for accessing functionalized
 indeno[1,2-b]pyran-2-ones
;
_journal_issue 78
_journal_name_full 'RSC Adv.'
_journal_page_first 74372
_journal_paper_doi 10.1039/C6RA16462E
_journal_volume 6
_journal_year 2016
_chemical_formula_sum 'C20 H13 N O2'
_chemical_formula_weight 299.31
_chemical_name_systematic
; 
 ? 
;
_space_group_IT_number 4
_symmetry_cell_setting monoclinic
_symmetry_space_group_name_Hall 'P 2yb'
_symmetry_space_group_name_H-M 'P 1 21 1'
_atom_sites_solution_hydrogens geom
_atom_sites_solution_primary direct
_atom_sites_solution_secondary difmap
_audit_creation_method SHELXL-97
_audit_update_record
;
2016-06-25 deposited with the CCDC.
2016-08-01 downloaded from the CCDC.
;
_cell_angle_alpha 90.00
_cell_angle_beta 102.6780(10)
_cell_angle_gamma 90.00
_cell_formula_units_Z 2
_cell_length_a 7.7305(8)
_cell_length_b 7.8246(8)
_cell_length_c 12.9282(12)
_cell_measurement_reflns_used 778
_cell_measurement_temperature 298(2)
_cell_measurement_theta_max 21.323
_cell_measurement_theta_min 2.701
_cell_volume 762.94(13)
_computing_cell_refinement 'Bruker SMART'
_computing_data_collection 'Bruker SMART'
_computing_data_reduction 'Bruker SAINT'
_computing_molecular_graphics 'Bruker SHELXTL'
_computing_publication_material 'Bruker SHELXTL'
_computing_structure_refinement 'SHELXL-97 (Sheldrick, 1997)'
_computing_structure_solution 'SHELXS-97 (Sheldrick, 1990)'
_diffrn_ambient_temperature 298(2)
_diffrn_measured_fraction_theta_full 0.997
_diffrn_measured_fraction_theta_max 0.997
_diffrn_measurement_device_type 'CCD area detector'
_diffrn_measurement_method 'phi and omega scans'
_diffrn_radiation_monochromator graphite
_diffrn_radiation_source 'fine-focus sealed tube'
_diffrn_radiation_type MoK\a
_diffrn_radiation_wavelength 0.71073
_diffrn_reflns_av_R_equivalents 0.0514
_diffrn_reflns_av_sigmaI/netI 0.0664
_diffrn_reflns_limit_h_max 9
_diffrn_reflns_limit_h_min -9
_diffrn_reflns_limit_k_max 9
_diffrn_reflns_limit_k_min -8
_diffrn_reflns_limit_l_max 15
_diffrn_reflns_limit_l_min -12
_diffrn_reflns_number 3983
_diffrn_reflns_theta_full 25.00
_diffrn_reflns_theta_max 25.00
_diffrn_reflns_theta_min 1.61
_exptl_absorpt_coefficient_mu 0.085
_exptl_absorpt_correction_T_max 0.9833
_exptl_absorpt_correction_T_min 0.9645
_exptl_absorpt_correction_type multi-scan
_exptl_absorpt_process_details sadabs
_exptl_crystal_colour yellow
_exptl_crystal_density_diffrn 1.303
_exptl_crystal_density_method 'not measured'
_exptl_crystal_description block
_exptl_crystal_F_000 312
_exptl_crystal_size_max 0.43
_exptl_crystal_size_mid 0.22
_exptl_crystal_size_min 0.20
_refine_diff_density_max 0.137
_refine_diff_density_min -0.187
_refine_diff_density_rms 0.039
_refine_ls_abs_structure_details 'Flack H D (1983), Acta Cryst. A39, 876-881'
_refine_ls_abs_structure_Flack -1(2)
_refine_ls_extinction_method none
_refine_ls_goodness_of_fit_ref 1.039
_refine_ls_hydrogen_treatment mixed
_refine_ls_matrix_type full
_refine_ls_number_parameters 208
_refine_ls_number_reflns 1446
_refine_ls_number_restraints 1
_refine_ls_restrained_S_all 1.039
_refine_ls_R_factor_all 0.0821
_refine_ls_R_factor_gt 0.0416
_refine_ls_shift/su_max 0.000
_refine_ls_shift/su_mean 0.000
_refine_ls_structure_factor_coef Fsqd
_refine_ls_weighting_details 'calc w=1/[\s^2^(Fo^2^)+(0.0235P)^2^+0.0000P] where P=(Fo^2^+2Fc^2^)/3'
_refine_ls_weighting_scheme calc
_refine_ls_wR_factor_gt 0.0660
_refine_ls_wR_factor_ref 0.0765
_reflns_number_gt 903
_reflns_number_total 1446
_reflns_threshold_expression >2sigma(I)
_cod_data_source_file c6ra16462e2.cif
_cod_data_source_block 100823g
_cod_depositor_comments
;
The following automatic conversions were performed:

'_symmetry_cell_setting' value 'Monoclinic' changed to 'monoclinic'
according to
/usr/data/users/saulius/crontab/automatic-downloads/rss-feeds/RSC/lib/dictionaries/cif_core.dic
dictionary named 'cif_core.dic' version 2.4.2 from 2011-04-26.

Automatic conversion script
Id: cif_fix_values 4268 2015-11-12 08:31:59Z antanas 
;
_cod_original_sg_symbol_H-M P2(1)
_cod_database_code 7226178

loop_
_symmetry_equiv_pos_as_xyz
'x, y, z'
'-x, y+1/2, -z'

loop_
_atom_site_label
_atom_site_type_symbol
_atom_site_fract_x
_atom_site_fract_y
_atom_site_fract_z
_atom_site_U_iso_or_equiv
_atom_site_adp_type
_atom_site_occupancy
_atom_site_symmetry_multiplicity
_atom_site_calc_flag
_atom_site_refinement_flags
N1 N 0.0620(4) 0.2614(5) 0.5687(3) 0.0656(12) Uani 1 1 d .
O1 O 0.0688(3) 0.4697(3) 0.22498(19) 0.0485(8) Uani 1 1 d .
O2 O -0.1217(3) 0.3356(4) 0.30207(19) 0.0624(9) Uani 1 1 d .
C1 C 0.0240(5) 0.3997(6) 0.3141(3) 0.0456(11) Uani 1 1 d .
C2 C 0.1560(5) 0.4103(5) 0.4123(3) 0.0368(10) Uani 1 1 d .
C3 C 0.3213(4) 0.4828(5) 0.4195(3) 0.0332(10) Uani 1 1 d .
C4 C 0.3605(4) 0.5387(5) 0.3234(3) 0.0333(10) Uani 1 1 d .
C5 C 0.5243(4) 0.6205(5) 0.2981(3) 0.0439(11) Uani 1 1 d .
H5A H 0.5577 0.7232 0.3398 0.053 Uiso 1 1 calc R
H5B H 0.6236 0.5417 0.3108 0.053 Uiso 1 1 calc R
C6 C 0.4643(5) 0.6617(5) 0.1816(3) 0.0437(11) Uani 1 1 d .
C7 C 0.5512(5) 0.7401(6) 0.1140(3) 0.0556(13) Uani 1 1 d .
H7 H 0.6681 0.7753 0.1377 0.067 Uiso 1 1 calc R
C8 C 0.4640(7) 0.7671(7) 0.0092(4) 0.0692(15) Uani 1 1 d .
H8 H 0.5223 0.8229 -0.0368 0.083 Uiso 1 1 calc R
C9 C 0.2922(6) 0.7119(6) -0.0272(3) 0.0674(15) Uani 1 1 d .
H9 H 0.2364 0.7295 -0.0978 0.081 Uiso 1 1 calc R
C10 C 0.2029(5) 0.6317(6) 0.0389(3) 0.0596(13) Uani 1 1 d .
H10 H 0.0868 0.5945 0.0145 0.072 Uiso 1 1 calc R
C11 C 0.2906(5) 0.6072(5) 0.1439(3) 0.0418(10) Uani 1 1 d .
C12 C 0.2340(5) 0.5341(5) 0.2326(3) 0.0371(10) Uani 1 1 d .
C13 C 0.1045(5) 0.3295(6) 0.5007(3) 0.0463(11) Uani 1 1 d .
C14 C 0.4446(5) 0.5083(5) 0.5232(3) 0.0351(10) Uani 1 1 d .
C15 C 0.3838(5) 0.5782(5) 0.6074(3) 0.0416(10) Uani 1 1 d .
H15 H 0.2655 0.6102 0.5978 0.050 Uiso 1 1 calc R
C16 C 0.4970(5) 0.6009(5) 0.7052(3) 0.0449(11) Uani 1 1 d .
H16 H 0.4540 0.6490 0.7604 0.054 Uiso 1 1 calc R
C17 C 0.6725(5) 0.5533(5) 0.7222(3) 0.0457(11) Uani 1 1 d .
C18 C 0.7341(5) 0.4888(5) 0.6389(3) 0.0450(11) Uani 1 1 d .
H18 H 0.8531 0.4591 0.6489 0.054 Uiso 1 1 calc R
C19 C 0.6238(4) 0.4667(5) 0.5399(3) 0.0409(10) Uani 1 1 d .
H19 H 0.6695 0.4239 0.4843 0.049 Uiso 1 1 calc R
C20 C 0.7923(5) 0.5729(6) 0.8309(3) 0.0639(14) Uani 1 1 d .
H20A H 0.7881 0.6889 0.8544 0.096 Uiso 1 1 calc R
H20B H 0.9118 0.5446 0.8275 0.096 Uiso 1 1 calc R
H20C H 0.7533 0.4977 0.8799 0.096 Uiso 1 1 calc R

loop_
_atom_site_aniso_label
_atom_site_aniso_U_11
_atom_site_aniso_U_22
_atom_site_aniso_U_33
_atom_site_aniso_U_23
_atom_site_aniso_U_13
_atom_site_aniso_U_12
N1 0.058(3) 0.074(3) 0.069(3) 0.013(2) 0.025(2) -0.003(2)
O1 0.0349(15) 0.061(2) 0.0458(17) 0.0008(16) 0.0019(12) -0.0090(15)
O2 0.0382(17) 0.078(3) 0.070(2) -0.0006(18) 0.0082(15) -0.0187(17)
C1 0.039(2) 0.048(3) 0.053(3) -0.005(2) 0.015(2) -0.001(2)
C2 0.036(2) 0.035(3) 0.039(2) -0.001(2) 0.0092(19) 0.001(2)
C3 0.035(2) 0.026(2) 0.040(2) 0.000(2) 0.0115(19) 0.0012(19)
C4 0.033(2) 0.035(3) 0.030(2) -0.0049(19) 0.0036(18) 0.0032(19)
C5 0.040(2) 0.048(3) 0.044(3) -0.001(2) 0.0096(18) -0.001(2)
C6 0.052(3) 0.044(3) 0.038(3) -0.003(2) 0.017(2) 0.000(2)
C7 0.055(3) 0.061(3) 0.053(3) 0.001(3) 0.017(2) -0.004(3)
C8 0.088(4) 0.076(4) 0.050(3) 0.005(3) 0.031(3) -0.003(3)
C9 0.085(4) 0.073(4) 0.043(3) -0.002(3) 0.012(3) 0.006(3)
C10 0.057(3) 0.078(4) 0.040(3) -0.004(3) 0.002(2) -0.004(3)
C11 0.049(3) 0.044(3) 0.033(2) -0.004(2) 0.010(2) -0.001(2)
C12 0.034(2) 0.038(3) 0.039(2) -0.007(2) 0.009(2) -0.004(2)
C13 0.035(2) 0.046(3) 0.058(3) -0.005(3) 0.008(2) 0.003(2)
C14 0.039(2) 0.035(3) 0.033(2) -0.001(2) 0.0111(18) 0.0034(19)
C15 0.040(2) 0.039(3) 0.047(3) 0.004(2) 0.012(2) 0.004(2)
C16 0.052(3) 0.048(3) 0.036(2) -0.005(2) 0.013(2) 0.000(2)
C17 0.049(3) 0.050(3) 0.036(3) 0.006(2) 0.007(2) -0.011(2)
C18 0.034(2) 0.048(3) 0.052(3) 0.006(2) 0.006(2) 0.000(2)
C19 0.040(2) 0.040(3) 0.044(3) -0.003(2) 0.013(2) 0.004(2)
C20 0.066(3) 0.075(4) 0.042(3) 0.004(3) -0.006(2) -0.015(3)

loop_
_atom_type_symbol
_atom_type_description
_atom_type_scat_dispersion_real
_atom_type_scat_dispersion_imag
_atom_type_scat_source
C C 0.0033 0.0016 'International Tables Vol C Tables 4.2.6.8 and 6.1.1.4'
H H 0.0000 0.0000 'International Tables Vol C Tables 4.2.6.8 and 6.1.1.4'
N N 0.0061 0.0033 'International Tables Vol C Tables 4.2.6.8 and 6.1.1.4'
O O 0.0106 0.0060 'International Tables Vol C Tables 4.2.6.8 and 6.1.1.4'

loop_
_geom_angle_atom_site_label_1
_geom_angle_atom_site_label_2
_geom_angle_atom_site_label_3
_geom_angle
C12 O1 C1 119.3(3)
O2 C1 O1 116.8(4)
O2 C1 C2 126.4(4)
O1 C1 C2 116.7(3)
C3 C2 C13 122.7(3)
C3 C2 C1 123.1(3)
C13 C2 C1 114.1(3)
C2 C3 C4 116.2(3)
C2 C3 C14 121.3(3)
C4 C3 C14 122.5(3)
C12 C4 C3 120.1(3)
C12 C4 C5 107.6(3)
C3 C4 C5 132.1(3)
C6 C5 C4 102.5(3)
C6 C5 H5A 111.3
C4 C5 H5A 111.3
C6 C5 H5B 111.3
C4 C5 H5B 111.3
H5A C5 H5B 109.2
C7 C6 C11 119.2(4)
C7 C6 C5 130.6(4)
C11 C6 C5 110.2(3)
C6 C7 C8 119.5(4)
C6 C7 H7 120.2
C8 C7 H7 120.2
C9 C8 C7 120.6(4)
C9 C8 H8 119.7
C7 C8 H8 119.7
C10 C9 C8 120.9(4)
C10 C9 H9 119.5
C8 C9 H9 119.5
C9 C10 C11 118.0(4)
C9 C10 H10 121.0
C11 C10 H10 121.0
C10 C11 C6 121.7(4)
C10 C11 C12 131.8(4)
C6 C11 C12 106.4(3)
C4 C12 O1 124.2(3)
C4 C12 C11 113.2(3)
O1 C12 C11 122.5(3)
N1 C13 C2 177.9(5)
C15 C14 C19 117.8(4)
C15 C14 C3 120.1(3)
C19 C14 C3 122.0(3)
C16 C15 C14 120.8(4)
C16 C15 H15 119.6
C14 C15 H15 119.6
C17 C16 C15 121.0(4)
C17 C16 H16 119.5
C15 C16 H16 119.5
C18 C17 C16 118.4(4)
C18 C17 C20 121.4(4)
C16 C17 C20 120.2(4)
C17 C18 C19 121.6(4)
C17 C18 H18 119.2
C19 C18 H18 119.2
C18 C19 C14 120.3(3)
C18 C19 H19 119.9
C14 C19 H19 119.9
C17 C20 H20A 109.5
C17 C20 H20B 109.5
H20A C20 H20B 109.5
C17 C20 H20C 109.5
H20A C20 H20C 109.5
H20B C20 H20C 109.5

loop_
_geom_bond_atom_site_label_1
_geom_bond_atom_site_label_2
_geom_bond_distance
N1 C13 1.136(4)
O1 C12 1.356(4)
O1 C1 1.387(4)
O2 C1 1.211(4)
C1 C2 1.446(4)
C2 C3 1.383(4)
C2 C13 1.437(5)
C3 C4 1.411(4)
C3 C14 1.478(5)
C4 C12 1.353(4)
C4 C5 1.517(4)
C5 C6 1.511(4)
C5 H5A 0.9700
C5 H5B 0.9700
C6 C7 1.360(4)
C6 C11 1.391(4)
C7 C8 1.391(5)
C7 H7 0.9300
C8 C9 1.377(5)
C8 H8 0.9300
C9 C10 1.364(5)
C9 H9 0.9300
C10 C11 1.391(5)
C10 H10 0.9300
C11 C12 1.433(5)
C14 C15 1.390(4)
C14 C19 1.392(4)
C15 C16 1.382(5)
C15 H15 0.9300
C16 C17 1.377(5)
C16 H16 0.9300
C17 C18 1.367(5)
C17 C20 1.512(5)
C18 C19 1.384(5)
C18 H18 0.9300
C19 H19 0.9300
C20 H20A 0.9600
C20 H20B 0.9600
C20 H20C 0.9600

loop_
_geom_torsion_atom_site_label_1
_geom_torsion_atom_site_label_2
_geom_torsion_atom_site_label_3
_geom_torsion_atom_site_label_4
_geom_torsion
C12 O1 C1 O2 -176.1(3)
C12 O1 C1 C2 3.8(5)
O2 C1 C2 C3 178.7(4)
O1 C1 C2 C3 -1.2(5)
O2 C1 C2 C13 2.3(6)
O1 C1 C2 C13 -177.6(3)
C13 C2 C3 C4 172.5(3)
C1 C2 C3 C4 -3.6(5)
C13 C2 C3 C14 -10.8(6)
C1 C2 C3 C14 173.1(3)
C2 C3 C4 C12 5.9(5)
C14 C3 C4 C12 -170.8(3)
C2 C3 C4 C5 -178.9(4)
C14 C3 C4 C5 4.4(6)
C12 C4 C5 C6 1.2(4)
C3 C4 C5 C6 -174.4(4)
C4 C5 C6 C7 178.3(4)
C4 C5 C6 C11 -1.3(4)
C11 C6 C7 C8 1.2(6)
C5 C6 C7 C8 -178.4(4)
C6 C7 C8 C9 -1.4(6)
C7 C8 C9 C10 0.9(7)
C8 C9 C10 C11 -0.1(7)
C9 C10 C11 C6 -0.1(6)
C9 C10 C11 C12 177.7(4)
C7 C6 C11 C10 -0.4(6)
C5 C6 C11 C10 179.3(4)
C7 C6 C11 C12 -178.7(4)
C5 C6 C11 C12 1.0(4)
C3 C4 C12 O1 -3.6(6)
C5 C4 C12 O1 -179.8(3)
C3 C4 C12 C11 175.5(3)
C5 C4 C12 C11 -0.7(4)
C1 O1 C12 C4 -1.6(5)
C1 O1 C12 C11 179.5(3)
C10 C11 C12 C4 -178.2(4)
C6 C11 C12 C4 -0.1(4)
C10 C11 C12 O1 0.9(7)
C6 C11 C12 O1 179.0(3)
C3 C2 C13 N1 -132(11)
C1 C2 C13 N1 44(11)
C2 C3 C14 C15 -46.1(5)
C4 C3 C14 C15 130.4(3)
C2 C3 C14 C19 135.0(4)
C4 C3 C14 C19 -48.5(5)
C19 C14 C15 C16 -1.8(5)
C3 C14 C15 C16 179.2(3)
C14 C15 C16 C17 -0.7(6)
C15 C16 C17 C18 2.4(6)
C15 C16 C17 C20 -177.7(4)
C16 C17 C18 C19 -1.7(6)
C20 C17 C18 C19 178.4(4)
C17 C18 C19 C14 -0.8(6)
C15 C14 C19 C18 2.6(6)
C3 C14 C19 C18 -178.5(4)
